data_7230507
loop_
_publ_author_name
'Ge, Zhong-Yi'
'Zhu, Zhi-Biao'
'Deng, Zhao-Peng'
'Huo, Li-Hua'
'Gao, Shan'

_publ_section_title
;
 Structure evolution and luminescence properties of lithium(i)--sulfonate
 complexes constructed from multifunctional arenedisulfonic acids
;
_journal_issue 21
_journal_name_full CrystEngComm
_journal_page_first 2968
_journal_paper_doi 10.1039/C8CE00224J
_journal_volume 20
_journal_year 2018
_chemical_formula_moiety 'C14 H18 Li4 O19 S2, 6(H2 O)'
_chemical_formula_sum 'C14 H30 Li4 O25 S2'
_chemical_formula_weight 690.26
_space_group_IT_number 15
_space_group_name_Hall '-C 2yc'
_space_group_name_H-M_alt 'C 1 2/c 1'
_symmetry_cell_setting monoclinic
_symmetry_space_group_name_Hall '-C 2yc'
_symmetry_space_group_name_H-M 'C 1 2/c 1'
_atom_sites_solution_hydrogens geom
_atom_sites_solution_primary direct
_atom_sites_solution_secondary difmap
_audit_creation_method SHELXL-97
_audit_update_record
;
2018-02-01 deposited with the CCDC.
2018-04-20 downloaded from the CCDC.
;
_cell_angle_alpha 90.00
_cell_angle_beta 91.53(3)
_cell_angle_gamma 90.00
_cell_formula_units_Z 4
_cell_length_a 7.9183(16)
_cell_length_b 23.776(5)
_cell_length_c 14.591(3)
_cell_measurement_reflns_used 6270
_cell_measurement_temperature 295(2)
_cell_measurement_theta_max 27.45
_cell_measurement_theta_min 3.03
_cell_volume 2746.0(10)
_computing_cell_refinement RAPID-AUTO
_computing_data_collection 'RAPID-AUTO (Rigaku Corporation, 1998)'
_computing_data_reduction 'CrystalStructure (Rigaku/MSC and Rigaku Corporation, 2002)'
_computing_molecular_graphics SHELXL-97
_computing_publication_material SHELXL-97
_computing_structure_refinement 'SHELXL-97 (Sheldrick, 1997)'
_computing_structure_solution 'SHELXS-97 (Sheldrick, 1997)'
_diffrn_ambient_temperature 295(2)
_diffrn_detector_area_resol_mean 10.000
_diffrn_measured_fraction_theta_full 0.996
_diffrn_measured_fraction_theta_max 0.996
_diffrn_measurement_device_type 'Rigaku RAXIS-RAPID'
_diffrn_measurement_method \w
_diffrn_radiation_monochromator graphite
_diffrn_radiation_source 'fine-focus sealed tube'
_diffrn_radiation_type MoK\a
_diffrn_radiation_wavelength 0.71073
_diffrn_reflns_av_R_equivalents 0.0835
_diffrn_reflns_av_sigmaI/netI 0.0640
_diffrn_reflns_limit_h_max 9
_diffrn_reflns_limit_h_min -10
_diffrn_reflns_limit_k_max 30
_diffrn_reflns_limit_k_min -30
_diffrn_reflns_limit_l_max 18
_diffrn_reflns_limit_l_min -18
_diffrn_reflns_number 13331
_diffrn_reflns_theta_full 27.47
_diffrn_reflns_theta_max 27.47
_diffrn_reflns_theta_min 3.02
_diffrn_standards_decay_% 0
_diffrn_standards_interval_count 0
_diffrn_standards_interval_time 0
_diffrn_standards_number 0
_exptl_absorpt_coefficient_mu 0.301
_exptl_absorpt_correction_T_max 0.9591
_exptl_absorpt_correction_T_min 0.9395
_exptl_absorpt_correction_type multi-scan
_exptl_absorpt_process_details 'ABSCOR (Higashi, 1995)'
_exptl_crystal_colour colorless
_exptl_crystal_density_diffrn 1.670
_exptl_crystal_density_method 'not measured'
_exptl_crystal_description prism
_exptl_crystal_F_000 1432
_exptl_crystal_size_max 0.21
_exptl_crystal_size_mid 0.17
_exptl_crystal_size_min 0.14
_refine_diff_density_max 0.693
_refine_diff_density_min -0.662
_refine_diff_density_rms 0.114
_refine_ls_extinction_method none
_refine_ls_goodness_of_fit_ref 1.099
_refine_ls_hydrogen_treatment mixed
_refine_ls_matrix_type full
_refine_ls_number_parameters 237
_refine_ls_number_reflns 3133
_refine_ls_number_restraints 18
_refine_ls_restrained_S_all 1.096
_refine_ls_R_factor_all 0.0914
_refine_ls_R_factor_gt 0.0510
_refine_ls_shift/su_max 0.001
_refine_ls_shift/su_mean 0.000
_refine_ls_structure_factor_coef Fsqd
_refine_ls_weighting_details 'calc w=1/[\s^2^(Fo^2^)+(0.0640P)^2^+7.9117P] where P=(Fo^2^+2Fc^2^)/3'
_refine_ls_weighting_scheme calc
_refine_ls_wR_factor_gt 0.1158
_refine_ls_wR_factor_ref 0.1678
_reflns_number_gt 2095
_reflns_number_total 3133
_reflns_threshold_expression >2sigma(I)
_cod_data_source_file c8ce00224j2.cif
_cod_data_source_block complex7
_cod_depositor_comments 'Adding full bibliography for 7230505--7230512.cif.'
_cod_original_cell_volume 2746.1(10)
_cod_original_sg_symbol_H-M 'C 2/c'
_cod_database_code 7230507

loop_
_symmetry_equiv_pos_as_xyz
'x, y, z'
'-x, y, -z+1/2'
'x+1/2, y+1/2, z'
'-x+1/2, y+1/2, -z+1/2'
'-x, -y, -z'
'x, -y, z-1/2'
'-x+1/2, -y+1/2, -z'
'x+1/2, -y+1/2, z-1/2'

loop_
_atom_site_label
_atom_site_type_symbol
_atom_site_fract_x
_atom_site_fract_y
_atom_site_fract_z
_atom_site_U_iso_or_equiv
_atom_site_adp_type
_atom_site_occupancy
_atom_site_symmetry_multiplicity
_atom_site_calc_flag
_atom_site_refinement_flags
Li1 Li 0.8777(8) 0.3755(3) 0.8833(4) 0.0326(14) Uani 1 1 d .
Li2 Li 0.3995(8) 0.4676(3) 0.6421(4) 0.0333(14) Uani 1 1 d .
S1 S 0.73950(10) 0.40086(3) 0.67631(5) 0.0219(2) Uani 1 1 d .
O1 O 0.6148(3) 0.42863(10) 0.61694(15) 0.0262(5) Uani 1 1 d .
O1W O 0.7453(3) 0.42492(12) 0.96643(17) 0.0336(6) Uani 1 1 d D
H1W2 H 0.678(4) 0.4044(16) 0.996(2) 0.050 Uiso 1 1 d D
H1W1 H 0.812(4) 0.4419(17) 1.004(2) 0.050 Uiso 1 1 d D
O2 O 0.7254(3) 0.41642(10) 0.77227(15) 0.0289(6) Uani 1 1 d .
O2W O 0.5000 0.51639(15) 0.7500 0.0318(8) Uani 1 2 d SD
H2W H 0.5850(16) 0.5372(6) 0.739(3) 0.048 Uiso 1 1 d D
O3 O 0.9080(3) 0.41115(10) 0.64369(17) 0.0292(6) Uani 1 1 d .
O3W O 0.3224(4) 0.54052(11) 0.57120(17) 0.0366(6) Uani 1 1 d D
H3W1 H 0.361(6) 0.5725(10) 0.588(2) 0.055 Uiso 1 1 d D
H3W2 H 0.314(6) 0.5399(17) 0.5130(7) 0.055 Uiso 1 1 d D
O4 O 0.8367(4) 0.30860(10) 0.81146(17) 0.0388(7) Uani 1 1 d .
H4O H 0.8633 0.2819 0.8443 0.058 Uiso 1 1 calc R
O4W O 0.2262(3) 0.58555(12) 0.77509(19) 0.0376(7) Uani 1 1 d D
H4W2 H 0.180(4) 0.6072(16) 0.736(2) 0.056 Uiso 1 1 d D
H4W1 H 0.151(4) 0.5684(17) 0.805(3) 0.056 Uiso 1 1 d D
O5 O 0.6053(4) 0.15777(11) 0.64080(18) 0.0428(7) Uani 1 1 d .
H5O H 0.5536 0.1512 0.5926 0.064 Uiso 1 1 calc R
O5W O 0.5462(4) 0.62767(12) 0.5999(2) 0.0453(7) Uani 1 1 d D
H5W1 H 0.541(6) 0.6634(5) 0.596(3) 0.068 Uiso 1 1 d D
H5W2 H 0.613(5) 0.6188(18) 0.644(2) 0.068 Uiso 1 1 d D
O6 O 0.4620(4) 0.17592(11) 0.49163(17) 0.0368(7) Uani 1 1 d .
O7 O 0.4433(4) 0.26118(11) 0.43222(17) 0.0400(7) Uani 1 1 d .
C1 C 0.6973(4) 0.32819(14) 0.6679(2) 0.0232(7) Uani 1 1 d .
C2 C 0.7539(4) 0.28976(15) 0.7359(2) 0.0264(7) Uani 1 1 d .
C3 C 0.7204(5) 0.23316(16) 0.7251(2) 0.0345(9) Uani 1 1 d .
H3A H 0.7559 0.2079 0.7703 0.041 Uiso 1 1 calc R
C4 C 0.6348(5) 0.21359(15) 0.6477(2) 0.0290(8) Uani 1 1 d .
C5 C 0.5783(4) 0.25057(14) 0.5789(2) 0.0248(7) Uani 1 1 d .
C6 C 0.6124(4) 0.30774(15) 0.5908(2) 0.0263(7) Uani 1 1 d .
H6A H 0.5770 0.3329 0.5455 0.032 Uiso 1 1 calc R
C7 C 0.4883(5) 0.22877(15) 0.4958(2) 0.0278(7) Uani 1 1 d .
O6W O -0.0292(4) 0.52825(12) 0.6033(2) 0.0398(7) Uani 1 1 d D
H6W1 H -0.045(5) 0.4952(9) 0.624(3) 0.060 Uiso 1 1 d D
H6W2 H 0.075(2) 0.5328(17) 0.592(3) 0.060 Uiso 1 1 d D

loop_
_atom_site_aniso_label
_atom_site_aniso_U_11
_atom_site_aniso_U_22
_atom_site_aniso_U_33
_atom_site_aniso_U_23
_atom_site_aniso_U_13
_atom_site_aniso_U_12
Li1 0.037(3) 0.028(3) 0.034(3) -0.002(3) 0.001(3) -0.002(3)
Li2 0.037(3) 0.032(3) 0.031(3) 0.005(3) 0.002(3) -0.003(3)
S1 0.0261(4) 0.0187(4) 0.0208(4) -0.0005(3) -0.0030(3) 0.0008(3)
O1 0.0275(12) 0.0251(13) 0.0255(12) 0.0038(9) -0.0070(10) 0.0056(10)
O1W 0.0402(15) 0.0314(15) 0.0290(13) -0.0014(11) -0.0017(12) 0.0000(11)
O2 0.0370(14) 0.0257(13) 0.0238(12) -0.0032(10) -0.0046(10) 0.0035(11)
O2W 0.0351(19) 0.0271(19) 0.0332(19) 0.000 -0.0018(16) 0.000
O3 0.0248(12) 0.0252(13) 0.0376(13) -0.0004(10) 0.0037(10) 0.0005(10)
O3W 0.0493(16) 0.0314(15) 0.0288(13) 0.0014(11) -0.0033(13) -0.0072(13)
O4 0.0660(19) 0.0200(13) 0.0289(13) 0.0032(10) -0.0253(13) -0.0033(12)
O4W 0.0381(15) 0.0377(17) 0.0368(15) 0.0060(12) -0.0023(12) 0.0033(12)
O5 0.069(2) 0.0216(14) 0.0363(14) 0.0029(11) -0.0254(14) -0.0085(13)
O5W 0.061(2) 0.0270(15) 0.0473(17) 0.0023(13) -0.0199(14) -0.0038(14)
O6 0.0581(18) 0.0228(14) 0.0288(13) -0.0014(10) -0.0128(12) -0.0062(12)
O7 0.0644(19) 0.0250(14) 0.0294(13) -0.0012(11) -0.0218(13) -0.0014(13)
C1 0.0286(17) 0.0171(16) 0.0234(15) -0.0022(12) -0.0071(13) -0.0036(13)
C2 0.0314(18) 0.0264(19) 0.0208(15) 0.0008(13) -0.0110(14) -0.0018(14)
C3 0.051(2) 0.0233(19) 0.0287(18) 0.0043(14) -0.0138(17) -0.0047(17)
C4 0.0375(19) 0.0234(18) 0.0258(17) -0.0002(14) -0.0060(15) -0.0044(15)
C5 0.0325(18) 0.0212(17) 0.0204(15) 0.0009(12) -0.0058(14) -0.0007(14)
C6 0.0331(18) 0.0237(18) 0.0219(16) 0.0024(13) -0.0056(14) 0.0025(14)
C7 0.0335(18) 0.0256(18) 0.0238(16) -0.0030(14) -0.0047(14) -0.0021(15)
O6W 0.0398(15) 0.0344(16) 0.0453(16) 0.0014(13) 0.0029(13) 0.0028(12)

loop_
_atom_type_symbol
_atom_type_description
_atom_type_scat_dispersion_real
_atom_type_scat_dispersion_imag
_atom_type_scat_source
C C 0.0033 0.0016 'International Tables Vol C Tables 4.2.6.8 and 6.1.1.4'
H H 0.0000 0.0000 'International Tables Vol C Tables 4.2.6.8 and 6.1.1.4'
Li Li -0.0003 0.0001 'International Tables Vol C Tables 4.2.6.8 and 6.1.1.4'
O O 0.0106 0.0060 'International Tables Vol C Tables 4.2.6.8 and 6.1.1.4'
S S 0.1246 0.1234 'International Tables Vol C Tables 4.2.6.8 and 6.1.1.4'

loop_
_geom_angle_atom_site_label_1
_geom_angle_atom_site_label_2
_geom_angle_atom_site_label_3
_geom_angle
_geom_angle_site_symmetry_1
_geom_angle_site_symmetry_3
O4 Li1 O3 112.6(3) . 2_756
O4 Li1 O1W 136.8(4) . .
O3 Li1 O1W 109.8(3) 2_756 .
O4 Li1 O6 88.6(3) . 8_556
O3 Li1 O6 98.4(3) 2_756 8_556
O1W Li1 O6 92.7(3) . 8_556
O4 Li1 O2 83.3(3) . .
O3 Li1 O2 96.9(3) 2_756 .
O1W Li1 O2 84.4(3) . .
O6 Li1 O2 164.5(3) 8_556 .
O4 Li1 Li2 114.0(3) . 2_656
O3 Li1 Li2 106.5(3) 2_756 2_656
O1W Li1 Li2 44.09(19) . 2_656
O6 Li1 Li2 135.2(3) 8_556 2_656
O2 Li1 Li2 40.29(17) . 2_656
O1 Li2 O2 105.7(3) . 2_656
O1 Li2 O2W 95.0(3) . .
O2 Li2 O2W 92.9(3) 2_656 .
O1 Li2 O3W 122.3(3) . .
O2 Li2 O3W 131.3(3) 2_656 .
O2W Li2 O3W 90.7(3) . .
O1 Li2 O1W 95.0(3) . 2_656
O2 Li2 O1W 85.0(3) 2_656 2_656
O2W Li2 O1W 170.0(4) . 2_656
O3W Li2 O1W 83.5(3) . 2_656
O1 Li2 Li1 104.8(3) . 2_656
O2 Li2 Li1 45.24(19) 2_656 2_656
O2W Li2 Li1 137.0(3) . 2_656
O3W Li2 Li1 109.1(3) . 2_656
O1W Li2 Li1 39.77(17) 2_656 2_656
O1 Li2 Li2 78.1(3) . 2_656
O2 Li2 Li2 70.2(2) 2_656 2_656
O2W Li2 Li2 33.63(19) . 2_656
O3W Li2 Li2 124.31(19) . 2_656
O1W Li2 Li2 150.9(2) 2_656 2_656
Li1 Li2 Li2 114.2(2) 2_656 2_656
O3 S1 O1 110.14(14) . .
O3 S1 O2 111.60(15) . .
O1 S1 O2 112.90(14) . .
O3 S1 C1 108.47(15) . .
O1 S1 C1 106.20(15) . .
O2 S1 C1 107.26(15) . .
S1 O1 Li2 132.5(2) . .
Li1 O1W Li2 96.1(3) . 2_656
Li1 O1W H1W2 108(3) . .
Li2 O1W H1W2 108(3) 2_656 .
Li1 O1W H1W1 110(3) . .
Li2 O1W H1W1 124(3) 2_656 .
H1W2 O1W H1W1 109.4(17) . .
S1 O2 Li2 143.1(2) . 2_656
S1 O2 Li1 122.5(2) . .
Li2 O2 Li1 94.5(3) 2_656 .
Li2 O2W Li2 112.7(4) . 2_656
Li2 O2W H2W 118(3) . .
Li2 O2W H2W 100(3) 2_656 .
S1 O3 Li1 143.9(2) . 2_756
Li2 O3W H3W1 120(3) . .
Li2 O3W H3W2 119(3) . .
H3W1 O3W H3W2 108.9(17) . .
C2 O4 Li1 142.4(3) . .
C2 O4 H4O 109.5 . .
Li1 O4 H4O 106.5 . .
H4W2 O4W H4W1 110.0(18) . .
C4 O5 H5O 109.5 . .
H5W1 O5W H5W2 109(4) . .
C7 O6 Li1 131.3(3) . 8_455
C6 C1 C2 118.8(3) . .
C6 C1 S1 119.2(3) . .
C2 C1 S1 121.9(3) . .
O4 C2 C3 120.4(3) . .
O4 C2 C1 119.9(3) . .
C3 C2 C1 119.6(3) . .
C2 C3 C4 120.7(3) . .
C2 C3 H3A 119.7 . .
C4 C3 H3A 119.7 . .
O5 C4 C3 118.1(3) . .
O5 C4 C5 120.9(3) . .
C3 C4 C5 121.0(3) . .
C6 C5 C4 117.7(3) . .
C6 C5 C7 122.0(3) . .
C4 C5 C7 120.3(3) . .
C1 C6 C5 122.1(3) . .
C1 C6 H6A 118.9 . .
C5 C6 H6A 118.9 . .
O7 C7 O6 121.9(3) . .
O7 C7 C5 120.8(3) . .
O6 C7 C5 117.2(3) . .
H6W1 O6W H6W2 110(4) . .

loop_
_geom_bond_atom_site_label_1
_geom_bond_atom_site_label_2
_geom_bond_distance
_geom_bond_site_symmetry_2
Li1 O4 1.928(7) .
Li1 O3 1.947(7) 2_756
Li1 O1W 2.005(7) .
Li1 O6 2.092(7) 8_556
Li1 O2 2.219(7) .
Li1 Li2 3.116(9) 2_656
Li2 O1 1.982(7) .
Li2 O2 2.021(6) 2_656
Li2 O2W 2.096(7) .
Li2 O3W 2.102(7) .
Li2 O1W 2.181(7) 2_656
Li2 Li1 3.116(9) 2_656
Li2 Li2 3.490(9) 2_656
S1 O3 1.450(2) .
S1 O1 1.455(2) .
S1 O2 1.455(2) .
S1 C1 1.764(3) .
O1W Li2 2.181(7) 2_656
O1W H1W2 0.85(4) .
O1W H1W1 0.85(4) .
O2 Li2 2.021(6) 2_656
O2W Li2 2.096(7) 2_656
O2W H2W 0.85(4) .
O3 Li1 1.947(7) 2_756
O3W H3W1 0.85(4) .
O3W H3W2 0.85(4) .
O4 C2 1.345(4) .
O4 H4O 0.8200 .
O4W H4W2 0.85(4) .
O4W H4W1 0.85(4) .
O5 C4 1.351(4) .
O5 H5O 0.8200 .
O5W H5W1 0.85(4) .
O5W H5W2 0.85(4) .
O6 C7 1.275(4) .
O6 Li1 2.092(7) 8_455
O7 C7 1.251(4) .
C1 C6 1.383(5) .
C1 C2 1.413(5) .
C2 C3 1.380(5) .
C3 C4 1.382(5) .
C3 H3A 0.9300 .
C4 C5 1.399(5) .
C5 C6 1.396(5) .
C5 C7 1.484(5) .
C6 H6A 0.9300 .
O6W H6W1 0.85(4) .
O6W H6W2 0.85(4) .

loop_
_geom_hbond_atom_site_label_D
_geom_hbond_atom_site_label_H
_geom_hbond_atom_site_label_A
_geom_hbond_distance_DH
_geom_hbond_distance_HA
_geom_hbond_distance_DA
_geom_hbond_angle_DHA
_geom_hbond_site_symmetry_A
O1W H1W2 O5W 0.85(4) 2.013(17) 2.830(4) 161(3) 6_566
O1W H1W1 O6W 0.85(4) 2.020(13) 2.868(4) 172(4) 6_666
O2W H2W O4W 0.85(4) 1.903(9) 2.754(3) 176(4) 2_656
O3W H3W1 O5W 0.85(4) 1.97(3) 2.751(4) 151(4) .
O3W H3W2 O1 0.85(4) 2.13(2) 2.897(3) 150(4) 5_666
O4 H4O O7 0.82 1.75 2.548(3) 165.0 8_556
O4W H4W2 O5 0.85(4) 1.914(11) 2.757(4) 173(4) 3_455
O4W H4W1 O6W 0.85(4) 1.927(14) 2.754(4) 164(4) 2_556
O5 H5O O6 0.82 1.73 2.466(4) 148.8 .
O5W H5W1 O7 0.85(4) 1.844(14) 2.685(4) 169(5) 5_666
O5W H5W2 O4W 0.85(4) 1.884(14) 2.721(4) 167(5) 2_656
O6W H6W1 O3 0.85(4) 2.057(15) 2.892(4) 168(5) 1_455
O6W H6W2 O3W 0.85(4) 2.000(11) 2.850(4) 177(4) .

loop_
_geom_torsion_atom_site_label_1
_geom_torsion_atom_site_label_2
_geom_torsion_atom_site_label_3
_geom_torsion_atom_site_label_4
_geom_torsion
_geom_torsion_site_symmetry_1
_geom_torsion_site_symmetry_4
O3 S1 O1 Li2 -143.0(3) . .
O2 S1 O1 Li2 -17.5(4) . .
C1 S1 O1 Li2 99.8(3) . .
O2 Li2 O1 S1 -46.6(4) 2_656 .
O2W Li2 O1 S1 47.9(4) . .
O3W Li2 O1 S1 141.9(3) . .
O1W Li2 O1 S1 -132.7(2) 2_656 .
Li1 Li2 O1 S1 -93.5(3) 2_656 .
Li2 Li2 O1 S1 18.7(3) 2_656 .
O4 Li1 O1W Li2 -75.7(5) . 2_656
O3 Li1 O1W Li2 93.6(3) 2_756 2_656
O6 Li1 O1W Li2 -166.5(3) 8_556 2_656
O2 Li1 O1W Li2 -1.8(3) . 2_656
O3 S1 O2 Li2 119.7(4) . 2_656
O1 S1 O2 Li2 -5.0(5) . 2_656
C1 S1 O2 Li2 -121.6(4) . 2_656
O3 S1 O2 Li1 -61.8(3) . .
O1 S1 O2 Li1 173.5(2) . .
C1 S1 O2 Li1 56.9(3) . .
O4 Li1 O2 S1 -38.6(3) . .
O3 Li1 O2 S1 73.4(3) 2_756 .
O1W Li1 O2 S1 -177.2(2) . .
O6 Li1 O2 S1 -97.5(13) 8_556 .
Li2 Li1 O2 S1 -179.1(3) 2_656 .
O4 Li1 O2 Li2 140.5(3) . 2_656
O3 Li1 O2 Li2 -107.5(3) 2_756 2_656
O1W Li1 O2 Li2 1.9(3) . 2_656
O6 Li1 O2 Li2 81.5(13) 8_556 2_656
O1 Li2 O2W Li2 -59.66(19) . 2_656
O2 Li2 O2W Li2 46.39(16) 2_656 2_656
O3W Li2 O2W Li2 177.8(3) . 2_656
Li1 Li2 O2W Li2 58.4(4) 2_656 2_656
O1 S1 O3 Li1 -133.5(4) . 2_756
O2 S1 O3 Li1 100.3(4) . 2_756
C1 S1 O3 Li1 -17.6(5) . 2_756
O3 Li1 O4 C2 -98.5(5) 2_756 .
O1W Li1 O4 C2 70.7(7) . .
O6 Li1 O4 C2 163.1(4) 8_556 .
O2 Li1 O4 C2 -3.7(5) . .
Li2 Li1 O4 C2 23.1(6) 2_656 .
O3 S1 C1 C6 -94.8(3) . .
O1 S1 C1 C6 23.5(3) . .
O2 S1 C1 C6 144.5(3) . .
O3 S1 C1 C2 82.5(3) . .
O1 S1 C1 C2 -159.1(3) . .
O2 S1 C1 C2 -38.2(3) . .
Li1 O4 C2 C3 -160.1(4) . .
Li1 O4 C2 C1 18.5(7) . .
C6 C1 C2 O4 -180.0(3) . .
S1 C1 C2 O4 2.7(5) . .
C6 C1 C2 C3 -1.4(5) . .
S1 C1 C2 C3 -178.7(3) . .
O4 C2 C3 C4 179.8(4) . .
C1 C2 C3 C4 1.1(6) . .
C2 C3 C4 O5 -179.9(4) . .
C2 C3 C4 C5 -0.7(6) . .
O5 C4 C5 C6 179.6(3) . .
C3 C4 C5 C6 0.5(5) . .
O5 C4 C5 C7 -1.6(5) . .
C3 C4 C5 C7 179.3(3) . .
C2 C1 C6 C5 1.2(5) . .
S1 C1 C6 C5 178.6(3) . .
C4 C5 C6 C1 -0.7(5) . .
C7 C5 C6 C1 -179.5(3) . .
Li1 O6 C7 O7 9.8(6) 8_455 .
Li1 O6 C7 C5 -169.0(3) 8_455 .
C6 C5 C7 O7 1.7(6) . .
C4 C5 C7 O7 -177.1(3) . .
C6 C5 C7 O6 -179.5(3) . .
C4 C5 C7 O6 1.8(5) . .
